data_7210554
loop_
_publ_author_name
'Li, Zuo-Xi'
'Chu, Xin'
'Cui, Guang-Hua'
'Liu, Yu'
'Li, Le'
'Xue, Gang-Lin'

_publ_section_title
;
 Benzoate acid-dependent formation of a series of interpenetrating
 metal--organic frameworks based on the
 cobalt&#x2229;1,4-bis(imidazolyl)benzene coordination substrate
;
_journal_issue 6
_journal_name_full CrystEngComm
_journal_page_first 1984
_journal_paper_doi 10.1039/c0ce00865f
_journal_volume 13
_journal_year 2011
_chemical_formula_sum 'C42 H34 Co3 N8 O16'
_chemical_formula_weight 1083.56
_chemical_name_systematic
;
?
;
_space_group_IT_number 15
_symmetry_cell_setting monoclinic
_symmetry_space_group_name_Hall '-C 2yc'
_symmetry_space_group_name_H-M 'C 1 2/c 1'
_atom_sites_solution_hydrogens geom
_atom_sites_solution_primary direct
_atom_sites_solution_secondary difmap
_audit_creation_method SHELXL-97
_cell_angle_alpha 90.00
_cell_angle_beta 120.32(3)
_cell_angle_gamma 90.00
_cell_formula_units_Z 4
_cell_length_a 27.028(5)
_cell_length_b 10.493(2)
_cell_length_c 17.871(4)
_cell_measurement_reflns_used 21276
_cell_measurement_temperature 293(2)
_cell_measurement_theta_max 27.5
_cell_measurement_theta_min 3.0
_cell_volume 4375(2)
_computing_cell_refinement 'CrystalClear (Rigaku/MSC Inc., 2005)'
_computing_data_collection 'CrystalClear (Rigaku/MSC Inc., 2005)'
_computing_data_reduction 'CrystalClear (Rigaku/MSC Inc., 2005)'
_computing_molecular_graphics 'Bruker SHELXTL'
_computing_publication_material 'Bruker SHELXTL'
_computing_structure_refinement 'SHELXL-97 (Sheldrick, 1997)'
_computing_structure_solution 'SHELXS-97 (Sheldrick, 1990)'
_diffrn_ambient_temperature 293(2)
_diffrn_detector_area_resol_mean 9
_diffrn_measured_fraction_theta_full 0.998
_diffrn_measured_fraction_theta_max 0.998
_diffrn_measurement_device_type 'CCD area detector'
_diffrn_measurement_method \w
_diffrn_radiation_monochromator graphite
_diffrn_radiation_source 'fine-focus sealed tube'
_diffrn_radiation_type MoK\a
_diffrn_radiation_wavelength 0.71073
_diffrn_reflns_av_R_equivalents 0.0235
_diffrn_reflns_av_sigmaI/netI 0.0170
_diffrn_reflns_limit_h_max 32
_diffrn_reflns_limit_h_min -32
_diffrn_reflns_limit_k_max 12
_diffrn_reflns_limit_k_min -12
_diffrn_reflns_limit_l_max 21
_diffrn_reflns_limit_l_min -21
_diffrn_reflns_number 18623
_diffrn_reflns_theta_full 25.02
_diffrn_reflns_theta_max 25.02
_diffrn_reflns_theta_min 3.03
_diffrn_standards_decay_% 0
_diffrn_standards_interval_count 0
_diffrn_standards_interval_time 0
_exptl_absorpt_coefficient_mu 1.208
_exptl_absorpt_correction_T_max 0.785
_exptl_absorpt_correction_T_min 0.747
_exptl_absorpt_correction_type multi-scan
_exptl_absorpt_process_details CrystalClear
_exptl_crystal_colour brown
_exptl_crystal_density_diffrn 1.645
_exptl_crystal_density_method 'not measured'
_exptl_crystal_description block
_exptl_crystal_F_000 2204
_exptl_crystal_size_max 0.25
_exptl_crystal_size_mid 0.22
_exptl_crystal_size_min 0.20
_refine_diff_density_max 0.342
_refine_diff_density_min -0.231
_refine_diff_density_rms 0.048
_refine_ls_extinction_method none
_refine_ls_goodness_of_fit_ref 1.126
_refine_ls_hydrogen_treatment constr
_refine_ls_matrix_type full
_refine_ls_number_parameters 312
_refine_ls_number_reflns 3867
_refine_ls_number_restraints 0
_refine_ls_restrained_S_all 1.126
_refine_ls_R_factor_all 0.0335
_refine_ls_R_factor_gt 0.0298
_refine_ls_shift/su_max 0.000
_refine_ls_shift/su_mean 0.000
_refine_ls_structure_factor_coef Fsqd
_refine_ls_weighting_details 'calc w=1/[\s^2^(Fo^2^)+(0.0284P)^2^+6.6713P] where P=(Fo^2^+2Fc^2^)/3'
_refine_ls_weighting_scheme calc
_refine_ls_wR_factor_gt 0.0696
_refine_ls_wR_factor_ref 0.0711
_reflns_number_gt 3577
_reflns_number_total 3867
_reflns_threshold_expression >2sigma(I)
_cod_data_source_file c0ce00865f.txt
_cod_data_source_block 2
_cod_original_cell_volume 4374.8(15)
_cod_original_sg_symbol_H-M C2/c
_cod_database_code 7210554

loop_
_symmetry_equiv_pos_as_xyz
'x, y, z'
'-x, y, -z+1/2'
'x+1/2, y+1/2, z'
'-x+1/2, y+1/2, -z+1/2'
'-x, -y, -z'
'x, -y, z-1/2'
'-x+1/2, -y+1/2, -z'
'x+1/2, -y+1/2, z-1/2'

loop_
_atom_site_label
_atom_site_type_symbol
_atom_site_fract_x
_atom_site_fract_y
_atom_site_fract_z
_atom_site_U_iso_or_equiv
_atom_site_adp_type
_atom_site_occupancy
_atom_site_symmetry_multiplicity
_atom_site_calc_flag
_atom_site_refinement_flags
O5 O 0.20451(7) -0.22897(16) 0.21129(10) 0.0355(4) Uani 1 1 d .
C21 C 0.23284(10) -0.1667(2) 0.28072(14) 0.0285(5) Uani 1 1 d .
Co1 Co 0.0000 -0.48432(4) 0.2500 0.02389(11) Uani 1 2 d S
Co2 Co 0.243673(13) 0.17974(3) 0.645327(18) 0.02525(10) Uani 1 1 d .
N4 N 0.50876(8) 0.90838(18) 1.16404(12) 0.0302(4) Uani 1 1 d .
C12 C 0.55245(11) 0.9218(3) 1.14569(17) 0.0439(7) Uani 1 1 d .
H12 H 0.5841 0.9749 1.1752 0.053 Uiso 1 1 calc R
O1 O 0.21738(7) -0.00137(15) 0.59784(10) 0.0334(4) Uani 1 1 d .
O1W O 0.18781(7) 0.28441(16) 0.53774(10) 0.0338(4) Uani 1 1 d .
O2 O 0.26956(7) 0.09116(15) 0.55186(10) 0.0348(4) Uani 1 1 d .
O3 O 0.06992(7) -0.38722(18) 0.29359(10) 0.0429(4) Uani 1 1 d .
O6 O 0.27502(8) -0.10129(18) 0.29454(11) 0.0450(5) Uani 1 1 d .
N1 N 0.31648(8) 0.28848(19) 0.70036(12) 0.0323(4) Uani 1 1 d .
C7 C 0.46384(10) 0.6933(2) 0.98595(15) 0.0309(5) Uani 1 1 d .
C14 C 0.17109(9) -0.1758(2) 0.45912(13) 0.0254(5) Uani 1 1 d .
H14 H 0.1579 -0.1786 0.4981 0.030 Uiso 1 1 calc R
C18 C 0.23525(9) -0.0905(2) 0.41613(13) 0.0254(5) Uani 1 1 d .
H18 H 0.2647 -0.0350 0.4256 0.031 Uiso 1 1 calc R
C16 C 0.16807(9) -0.2536(2) 0.33059(13) 0.0262(5) Uani 1 1 d .
H16 H 0.1522 -0.3073 0.2826 0.031 Uiso 1 1 calc R
N2 N 0.38132(8) 0.42746(19) 0.78638(12) 0.0326(4) Uani 1 1 d .
O4 O 0.08325(8) -0.35372(18) 0.42536(11) 0.0455(5) Uani 1 1 d .
N3 N 0.49154(8) 0.78463(18) 1.05444(12) 0.0317(4) Uani 1 1 d .
C15 C 0.14718(9) -0.2559(2) 0.38756(13) 0.0250(5) Uani 1 1 d .
C20 C 0.09689(10) -0.3385(2) 0.36954(14) 0.0294(5) Uani 1 1 d .
C13 C 0.21458(9) -0.0914(2) 0.47314(13) 0.0242(4) Uani 1 1 d .
C19 C 0.23591(9) 0.0036(2) 0.54558(13) 0.0266(5) Uani 1 1 d .
C17 C 0.21242(9) -0.1719(2) 0.34493(13) 0.0249(5) Uani 1 1 d .
C4 C 0.41065(9) 0.5178(2) 0.85504(14) 0.0298(5) Uani 1 1 d .
C1 C 0.33260(10) 0.3657(2) 0.76685(14) 0.0313(5) Uani 1 1 d .
H1 H 0.3128 0.3763 0.7965 0.038 Uiso 1 1 calc R
C9 C 0.40878(11) 0.5030(2) 0.93018(15) 0.0367(6) Uani 1 1 d .
H9 H 0.3897 0.4338 0.9365 0.044 Uiso 1 1 calc R
C10 C 0.47307(10) 0.8253(2) 1.10742(15) 0.0329(5) Uani 1 1 d .
H10 H 0.4394 0.7982 1.1044 0.039 Uiso 1 1 calc R
C8 C 0.43534(11) 0.5914(2) 0.99599(16) 0.0376(6) Uani 1 1 d .
H8 H 0.4341 0.5824 1.0468 0.045 Uiso 1 1 calc R
C5 C 0.43972(10) 0.6189(2) 0.84546(15) 0.0357(6) Uani 1 1 d .
H5 H 0.4413 0.6274 0.7949 0.043 Uiso 1 1 calc R
C6 C 0.46654(11) 0.7076(2) 0.91139(15) 0.0367(6) Uani 1 1 d .
H6 H 0.4862 0.7760 0.9055 0.044 Uiso 1 1 calc R
C3 C 0.39667(12) 0.3870(3) 0.72816(18) 0.0529(8) Uani 1 1 d .
H3 H 0.4286 0.4127 0.7253 0.064 Uiso 1 1 calc R
C2 C 0.35666(12) 0.3029(3) 0.67598(18) 0.0503(8) Uani 1 1 d .
H2 H 0.3563 0.2606 0.6300 0.060 Uiso 1 1 calc R
C11 C 0.54198(12) 0.8463(3) 1.07859(18) 0.0468(7) Uani 1 1 d .
H11 H 0.5647 0.8377 1.0534 0.056 Uiso 1 1 calc R
O2W O 0.13524(8) 0.4732(2) 0.56848(13) 0.0565(5) Uani 1 1 d .
H1A H 0.1686 0.3396 0.5472 0.085 Uiso 1 1 d R
H1B H 0.2032 0.3224 0.5125 0.085 Uiso 1 1 d R
H2A H 0.1478 0.4370 0.6173 0.085 Uiso 1 1 d R
H2B H 0.1243 0.5276 0.5279 0.085 Uiso 1 1 d R

loop_
_atom_site_aniso_label
_atom_site_aniso_U_11
_atom_site_aniso_U_22
_atom_site_aniso_U_33
_atom_site_aniso_U_23
_atom_site_aniso_U_13
_atom_site_aniso_U_12
O5 0.0468(10) 0.0441(10) 0.0242(8) -0.0058(7) 0.0243(8) -0.0064(8)
C21 0.0394(13) 0.0269(11) 0.0278(12) 0.0023(9) 0.0233(11) 0.0024(10)
Co1 0.0267(2) 0.0232(2) 0.0230(2) 0.000 0.01346(18) 0.000
Co2 0.03234(17) 0.02661(17) 0.02121(16) -0.00647(12) 0.01676(13) -0.00611(12)
N4 0.0307(10) 0.0307(10) 0.0313(10) -0.0066(8) 0.0172(9) -0.0024(8)
C12 0.0423(14) 0.0485(16) 0.0508(16) -0.0252(13) 0.0310(13) -0.0225(12)
O1 0.0491(10) 0.0324(9) 0.0309(8) -0.0109(7) 0.0292(8) -0.0100(7)
O1W 0.0405(9) 0.0377(9) 0.0277(8) 0.0004(7) 0.0206(8) -0.0013(7)
O2 0.0426(9) 0.0351(9) 0.0361(9) -0.0156(7) 0.0268(8) -0.0161(8)
O3 0.0459(10) 0.0538(11) 0.0330(9) -0.0164(8) 0.0228(8) -0.0254(9)
O6 0.0576(11) 0.0484(11) 0.0480(11) -0.0122(9) 0.0406(10) -0.0182(9)
N1 0.0329(10) 0.0364(11) 0.0279(10) -0.0099(8) 0.0155(9) -0.0069(9)
C7 0.0287(12) 0.0321(12) 0.0305(12) -0.0093(10) 0.0140(10) -0.0039(10)
C14 0.0320(12) 0.0281(11) 0.0234(11) -0.0032(9) 0.0193(10) -0.0014(9)
C18 0.0299(11) 0.0236(11) 0.0280(11) -0.0036(9) 0.0185(10) -0.0031(9)
C16 0.0331(12) 0.0264(11) 0.0197(10) -0.0040(9) 0.0138(9) -0.0019(9)
N2 0.0303(10) 0.0390(11) 0.0279(10) -0.0105(9) 0.0143(9) -0.0078(9)
O4 0.0520(11) 0.0569(12) 0.0436(10) -0.0111(9) 0.0358(9) -0.0206(9)
N3 0.0325(10) 0.0335(11) 0.0333(10) -0.0120(8) 0.0198(9) -0.0088(8)
C15 0.0294(11) 0.0260(11) 0.0224(11) -0.0022(9) 0.0151(9) -0.0028(9)
C20 0.0325(12) 0.0284(12) 0.0290(12) -0.0042(10) 0.0169(10) -0.0044(10)
C13 0.0292(11) 0.0233(11) 0.0221(11) -0.0044(9) 0.0144(9) -0.0024(9)
C19 0.0314(12) 0.0266(11) 0.0235(11) -0.0044(9) 0.0152(10) -0.0016(9)
C17 0.0317(11) 0.0258(11) 0.0230(11) 0.0003(9) 0.0180(9) 0.0011(9)
C4 0.0251(11) 0.0325(12) 0.0270(11) -0.0072(9) 0.0095(10) -0.0025(9)
C1 0.0315(12) 0.0344(13) 0.0290(12) -0.0060(10) 0.0160(10) -0.0055(10)
C9 0.0407(14) 0.0384(14) 0.0379(13) -0.0107(11) 0.0248(12) -0.0158(11)
C10 0.0288(12) 0.0369(13) 0.0374(13) -0.0107(11) 0.0201(11) -0.0065(10)
C8 0.0441(14) 0.0441(15) 0.0323(13) -0.0108(11) 0.0250(12) -0.0150(12)
C5 0.0416(14) 0.0406(14) 0.0249(12) -0.0029(10) 0.0167(11) -0.0070(11)
C6 0.0438(14) 0.0339(13) 0.0335(13) -0.0030(10) 0.0202(12) -0.0111(11)
C3 0.0416(15) 0.078(2) 0.0507(16) -0.0308(15) 0.0320(14) -0.0245(15)
C2 0.0455(15) 0.071(2) 0.0453(16) -0.0327(14) 0.0310(14) -0.0216(14)
C11 0.0473(15) 0.0541(17) 0.0567(17) -0.0279(14) 0.0395(14) -0.0260(13)
O2W 0.0514(12) 0.0612(13) 0.0624(13) -0.0014(10) 0.0328(11) 0.0111(10)

loop_
_atom_type_symbol
_atom_type_description
_atom_type_scat_dispersion_real
_atom_type_scat_dispersion_imag
_atom_type_scat_source
C C 0.0033 0.0016 'International Tables Vol C Tables 4.2.6.8 and 6.1.1.4'
H H 0.0000 0.0000 'International Tables Vol C Tables 4.2.6.8 and 6.1.1.4'
N N 0.0061 0.0033 'International Tables Vol C Tables 4.2.6.8 and 6.1.1.4'
O O 0.0106 0.0060 'International Tables Vol C Tables 4.2.6.8 and 6.1.1.4'
Co Co 0.3494 0.9721 'International Tables Vol C Tables 4.2.6.8 and 6.1.1.4'

loop_
_geom_angle_atom_site_label_1
_geom_angle_atom_site_label_2
_geom_angle_atom_site_label_3
_geom_angle
_geom_angle_site_symmetry_1
_geom_angle_site_symmetry_3
C21 O5 Co2 101.87(14) . 6
O6 C21 O5 121.4(2) . .
O6 C21 C17 121.4(2) . .
O5 C21 C17 117.2(2) . .
O3 Co1 O3 116.31(12) . 2
O3 Co1 N4 97.74(8) . 3_434
O3 Co1 N4 117.10(8) 2 3_434
O3 Co1 N4 117.10(8) . 4_536
O3 Co1 N4 97.74(8) 2 4_536
N4 Co1 N4 111.97(11) 3_434 4_536
O5 Co2 N1 103.79(8) 6_556 .
O5 Co2 O1 107.76(7) 6_556 .
N1 Co2 O1 139.63(7) . .
O5 Co2 O1W 93.18(7) 6_556 .
N1 Co2 O1W 103.00(8) . .
O1 Co2 O1W 99.77(7) . .
O5 Co2 O2 166.04(6) 6_556 .
N1 Co2 O2 90.17(7) . .
O1 Co2 O2 59.79(6) . .
O1W Co2 O2 83.48(6) . .
O5 Co2 C19 136.76(7) 6_556 .
N1 Co2 C19 117.95(8) . .
O1 Co2 C19 30.24(6) . .
O1W Co2 C19 88.32(7) . .
O2 Co2 C19 29.96(6) . .
C10 N4 C12 105.53(19) . .
C10 N4 Co1 129.42(16) . 3_566
C12 N4 Co1 124.56(16) . 3_566
C11 C12 N4 109.3(2) . .
C11 C12 H12 125.3 . .
N4 C12 H12 125.3 . .
C19 O1 Co2 94.78(13) . .
Co2 O1W H1A 114.2 . .
Co2 O1W H1B 114.8 . .
H1A O1W H1B 107.2 . .
C19 O2 Co2 83.62(12) . .
C20 O3 Co1 123.80(15) . .
C1 N1 C2 105.4(2) . .
C1 N1 Co2 125.21(16) . .
C2 N1 Co2 129.36(16) . .
C6 C7 C8 121.0(2) . .
C6 C7 N3 119.5(2) . .
C8 C7 N3 119.5(2) . .
C15 C14 C13 120.68(19) . .
C15 C14 H14 119.7 . .
C13 C14 H14 119.7 . .
C13 C18 C17 120.69(19) . .
C13 C18 H18 119.7 . .
C17 C18 H18 119.7 . .
C17 C16 C15 120.46(19) . .
C17 C16 H16 119.8 . .
C15 C16 H16 119.8 . .
C1 N2 C3 106.62(19) . .
C1 N2 C4 125.93(19) . .
C3 N2 C4 127.4(2) . .
C10 N3 C11 107.04(19) . .
C10 N3 C7 126.51(19) . .
C11 N3 C7 126.45(19) . .
C14 C15 C16 119.4(2) . .
C14 C15 C20 119.78(18) . .
C16 C15 C20 120.67(19) . .
O4 C20 O3 124.2(2) . .
O4 C20 C15 120.5(2) . .
O3 C20 C15 115.28(19) . .
C18 C13 C14 119.29(19) . .
C18 C13 C19 120.51(19) . .
C14 C13 C19 120.06(18) . .
O2 C19 O1 120.19(19) . .
O2 C19 C13 120.56(18) . .
O1 C19 C13 119.16(19) . .
O2 C19 Co2 66.42(11) . .
O1 C19 Co2 54.98(10) . .
C13 C19 Co2 164.48(16) . .
C16 C17 C18 119.40(19) . .
C16 C17 C21 119.77(19) . .
C18 C17 C21 120.73(19) . .
C9 C4 C5 120.7(2) . .
C9 C4 N2 118.9(2) . .
C5 C4 N2 120.4(2) . .
N1 C1 N2 111.4(2) . .
N1 C1 H1 124.3 . .
N2 C1 H1 124.3 . .
C4 C9 C8 119.7(2) . .
C4 C9 H9 120.2 . .
C8 C9 H9 120.2 . .
N4 C10 N3 111.3(2) . .
N4 C10 H10 124.3 . .
N3 C10 H10 124.3 . .
C9 C8 C7 119.6(2) . .
C9 C8 H8 120.2 . .
C7 C8 H8 120.2 . .
C4 C5 C6 119.8(2) . .
C4 C5 H5 120.1 . .
C6 C5 H5 120.1 . .
C7 C6 C5 119.3(2) . .
C7 C6 H6 120.4 . .
C5 C6 H6 120.4 . .
C2 C3 N2 106.6(2) . .
C2 C3 H3 126.7 . .
N2 C3 H3 126.7 . .
C3 C2 N1 110.0(2) . .
C3 C2 H2 125.0 . .
N1 C2 H2 125.0 . .
C12 C11 N3 106.7(2) . .
C12 C11 H11 126.6 . .
N3 C11 H11 126.6 . .
H2A O2W H2B 164.4 . .

loop_
_geom_bond_atom_site_label_1
_geom_bond_atom_site_label_2
_geom_bond_distance
_geom_bond_site_symmetry_2
O5 C21 1.262(3) .
O5 Co2 2.0090(16) 6
C21 O6 1.244(3) .
C21 C17 1.505(3) .
Co1 O3 1.9312(17) .
Co1 O3 1.9312(17) 2
Co1 N4 2.0126(18) 3_434
Co1 N4 2.0126(18) 4_536
Co2 O5 2.0090(16) 6_556
Co2 N1 2.046(2) .
Co2 O1 2.0561(16) .
Co2 O1W 2.0619(18) .
Co2 O2 2.3072(15) .
Co2 C19 2.502(2) .
N4 C10 1.315(3) .
N4 C12 1.383(3) .
N4 Co1 2.0126(18) 3_566
C12 C11 1.343(3) .
C12 H12 0.9300 .
O1 C19 1.264(3) .
O1W H1A 0.8497 .
O1W H1B 0.8499 .
O2 C19 1.257(3) .
O3 C20 1.279(3) .
N1 C1 1.318(3) .
N1 C2 1.367(3) .
C7 C6 1.379(3) .
C7 C8 1.381(3) .
C7 N3 1.433(3) .
C14 C15 1.388(3) .
C14 C13 1.390(3) .
C14 H14 0.9300 .
C18 C13 1.388(3) .
C18 C17 1.391(3) .
C18 H18 0.9300 .
C16 C17 1.389(3) .
C16 C15 1.391(3) .
C16 H16 0.9300 .
N2 C1 1.346(3) .
N2 C3 1.368(3) .
N2 C4 1.432(3) .
O4 C20 1.236(3) .
N3 C10 1.344(3) .
N3 C11 1.368(3) .
C15 C20 1.504(3) .
C13 C19 1.499(3) .
C4 C9 1.378(3) .
C4 C5 1.381(3) .
C1 H1 0.9300 .
C9 C8 1.381(3) .
C9 H9 0.9300 .
C10 H10 0.9300 .
C8 H8 0.9300 .
C5 C6 1.384(3) .
C5 H5 0.9300 .
C6 H6 0.9300 .
C3 C2 1.341(4) .
C3 H3 0.9300 .
C2 H2 0.9300 .
C11 H11 0.9300 .
O2W H2A 0.8501 .
O2W H2B 0.8500 .

loop_
_geom_torsion_atom_site_label_1
_geom_torsion_atom_site_label_2
_geom_torsion_atom_site_label_3
_geom_torsion_atom_site_label_4
_geom_torsion
_geom_torsion_site_symmetry_1
Co2 O5 C21 O6 -3.0(3) 6
Co2 O5 C21 C17 175.25(16) 6
C10 N4 C12 C11 -0.1(3) .
Co1 N4 C12 C11 -172.75(19) 3_566
O5 Co2 O1 C19 165.80(13) 6_556
N1 Co2 O1 C19 -54.47(18) .
O1W Co2 O1 C19 69.24(14) .
O2 Co2 O1 C19 -7.26(12) .
O5 Co2 O2 C19 -21.2(3) 6_556
N1 Co2 O2 C19 158.94(14) .
O1 Co2 O2 C19 7.32(13) .
O1W Co2 O2 C19 -97.99(14) .
O3 Co1 O3 C20 81.37(19) 2
N4 Co1 O3 C20 -153.2(2) 3_434
N4 Co1 O3 C20 -33.6(2) 4_536
O5 Co2 N1 C1 3.3(2) 6_556
O1 Co2 N1 C1 -137.41(18) .
O1W Co2 N1 C1 99.9(2) .
O2 Co2 N1 C1 -176.8(2) .
C19 Co2 N1 C1 -165.05(18) .
O5 Co2 N1 C2 -173.3(2) 6_556
O1 Co2 N1 C2 46.0(3) .
O1W Co2 N1 C2 -76.7(2) .
O2 Co2 N1 C2 6.6(2) .
C19 Co2 N1 C2 18.4(3) .
C6 C7 N3 C10 145.0(3) .
C8 C7 N3 C10 -35.7(4) .
C6 C7 N3 C11 -35.4(4) .
C8 C7 N3 C11 143.9(3) .
C13 C14 C15 C16 1.6(3) .
C13 C14 C15 C20 -174.9(2) .
C17 C16 C15 C14 -0.1(3) .
C17 C16 C15 C20 176.3(2) .
Co1 O3 C20 O4 4.2(4) .
Co1 O3 C20 C15 -174.31(15) .
C14 C15 C20 O4 -13.4(3) .
C16 C15 C20 O4 170.2(2) .
C14 C15 C20 O3 165.2(2) .
C16 C15 C20 O3 -11.2(3) .
C17 C18 C13 C14 0.8(3) .
C17 C18 C13 C19 -175.0(2) .
C15 C14 C13 C18 -1.9(3) .
C15 C14 C13 C19 173.9(2) .
Co2 O2 C19 O1 -12.0(2) .
Co2 O2 C19 C13 164.40(19) .
Co2 O1 C19 O2 13.4(2) .
Co2 O1 C19 C13 -163.00(17) .
C18 C13 C19 O2 5.3(3) .
C14 C13 C19 O2 -170.4(2) .
C18 C13 C19 O1 -178.3(2) .
C14 C13 C19 O1 6.0(3) .
C18 C13 C19 Co2 118.3(5) .
C14 C13 C19 Co2 -57.5(6) .
O5 Co2 C19 O2 172.69(12) 6_556
N1 Co2 C19 O2 -24.00(16) .
O1 Co2 C19 O2 -167.4(2) .
O1W Co2 C19 O2 79.84(13) .
O5 Co2 C19 O1 -19.94(18) 6_556
N1 Co2 C19 O1 143.37(13) .
O1W Co2 C19 O1 -112.79(14) .
O2 Co2 C19 O1 167.4(2) .
O5 Co2 C19 C13 52.6(6) 6_556
N1 Co2 C19 C13 -144.1(6) .
O1 Co2 C19 C13 72.6(6) .
O1W Co2 C19 C13 -40.2(6) .
O2 Co2 C19 C13 -120.1(6) .
C15 C16 C17 C18 -1.0(3) .
C15 C16 C17 C21 -177.5(2) .
C13 C18 C17 C16 0.7(3) .
C13 C18 C17 C21 177.1(2) .
O6 C21 C17 C16 -174.9(2) .
O5 C21 C17 C16 6.8(3) .
O6 C21 C17 C18 8.7(3) .
O5 C21 C17 C18 -169.6(2) .
C1 N2 C4 C9 32.5(3) .
C3 N2 C4 C9 -147.6(3) .
C1 N2 C4 C5 -146.7(2) .
C3 N2 C4 C5 33.2(4) .
C2 N1 C1 N2 -0.6(3) .
Co2 N1 C1 N2 -177.88(15) .
C3 N2 C1 N1 0.4(3) .
C4 N2 C1 N1 -179.7(2) .
C5 C4 C9 C8 1.2(4) .
N2 C4 C9 C8 -178.0(2) .
C12 N4 C10 N3 0.3(3) .
Co1 N4 C10 N3 172.46(16) 3_566
C11 N3 C10 N4 -0.4(3) .
C7 N3 C10 N4 179.3(2) .
C4 C9 C8 C7 -0.4(4) .
C6 C7 C8 C9 -0.5(4) .
N3 C7 C8 C9 -179.8(2) .
C9 C4 C5 C6 -1.0(4) .
N2 C4 C5 C6 178.2(2) .
C8 C7 C6 C5 0.7(4) .
N3 C7 C6 C5 180.0(2) .
C4 C5 C6 C7 0.1(4) .
C1 N2 C3 C2 0.1(3) .
C4 N2 C3 C2 -179.8(3) .
N2 C3 C2 N1 -0.5(4) .
C1 N1 C2 C3 0.7(3) .
Co2 N1 C2 C3 177.8(2) .
N4 C12 C11 N3 -0.1(3) .
C10 N3 C11 C12 0.3(3) .
C7 N3 C11 C12 -179.3(2) .
